data_4020622
loop_
_publ_author_name
'Ken Kokubo'
'Takuya Koizumi'
'Kenji Harada'
'Eiko Mochizuki'
'Takumi Oshima'

_publ_section_title
;
 Site Selectivity Switch in Lewis Acid Catalysis.
 Mechanism and Kinetic Simulation of Skeletal
 Rearrangement of Cyclobutene-Fused Homoquinones
;
_journal_name_full 'Journal of Organic Chemistry'
_journal_page_first 7776
_journal_page_last 7779
_journal_paper_doi 10.1021/jo051399i
_journal_volume 70
_journal_year 2005
_chemical_formula_moiety 'C30 H26 O2'
_chemical_formula_sum 'C30 H26 O2'
_chemical_formula_weight 418.53
_space_group_IT_number 14
_symmetry_cell_setting monoclinic
_symmetry_space_group_name_Hall '-P 2yab'
_symmetry_space_group_name_H-M 'P 1 21/a 1'
_cell_angle_alpha 90
_cell_angle_beta 100.37(2)
_cell_angle_gamma 90
_cell_formula_units_Z 4
_cell_length_a 15.503(5)
_cell_length_b 8.505(2)
_cell_length_c 16.954(3)
_cell_measurement_temperature 288.2
_cell_volume 2198.9700
_exptl_crystal_density_diffrn 1.264
_cod_original_sg_symbol_H-M 'P 21/a'
_cod_database_code 4020622

loop_
_symmetry_equiv_pos_as_xyz
x,y,z
1/2-x,1/2+y,-z
-x,-y,-z
1/2+x,1/2-y,z

loop_
_atom_site_label
_atom_site_type_symbol
_atom_site_fract_x
_atom_site_fract_y
_atom_site_fract_z
_atom_site_U_iso_or_equiv
_atom_site_adp_type
_atom_site_occupancy
_atom_site_calc_flag
_atom_site_refinement_flags
_atom_site_disorder_assembly
_atom_site_disorder_group
O(1) O -0.7171(2) -0.3933(4) -0.2819(2) 0.0676(9) Uani 1.00 d . . .
O(2) O -0.4292(2) -0.3582(4) -0.0445(2) 0.0657(9) Uani 1.00 d . . .
C(1) C -0.6517(2) -0.1361(4) -0.1520(2) 0.0361(9) Uani 1.00 d . . .
C(2) C -0.5274(2) -0.0043(4) -0.2074(2) 0.0364(9) Uani 1.00 d . . .
C(3) C -0.7258(2) -0.1240(4) -0.1156(2) 0.046(1) Uani 1.00 d . . .
C(4) C -0.6162(2) 0.0012(4) -0.1787(2) 0.0366(9) Uani 1.00 d . . .
C(5) C -0.5120(2) -0.1758(4) -0.2399(2) 0.0383(9) Uani 1.00 d . . .
C(6) C -0.6554(2) 0.1456(4) -0.1673(2) 0.047(1) Uani 1.00 d . . .
C(7) C -0.4326(2) -0.0902(5) -0.0773(2) 0.051(1) Uani 1.00 d . . .
C(8) C -0.5889(2) -0.2456(4) -0.3038(2) 0.043(1) Uani 1.00 d . . .
C(9) C -0.6149(2) -0.2977(4) -0.1658(2) 0.0411(10) Uani 1.00 d . . .
C(10) C -0.4558(2) -0.2535(5) -0.0926(2) 0.047(1) Uani 1.00 d . . .
C(11) C -0.4643(2) 0.0270(4) -0.1265(2) 0.041(1) Uani 1.00 d . . .
C(12) C -0.5158(2) -0.2902(4) -0.1706(2) 0.0414(10) Uani 1.00 d . . .
C(13) C -0.7282(2) 0.1547(4) -0.1313(3) 0.055(1) Uani 1.00 d . . .
C(14) C -0.7633(2) 0.0200(5) -0.1053(2) 0.053(1) Uani 1.00 d . . .
C(15) C -0.5816(3) 0.1983(5) -0.3195(2) 0.051(1) Uani 1.00 d . . .
C(16) C -0.6388(3) -0.4290(5) -0.1132(2) 0.056(1) Uani 1.00 d . . .
C(17) C -0.6514(2) -0.3214(4) -0.2546(2) 0.044(1) Uani 1.00 d . . .
C(18) C -0.5138(2) 0.1237(4) -0.2687(2) 0.043(1) Uani 1.00 d . . .
C(19) C -0.6332(2) -0.1518(4) -0.3762(2) 0.045(1) Uani 1.00 d . . .
C(20) C -0.4258(2) -0.1913(5) -0.2697(2) 0.051(1) Uani 1.00 d . . .
C(21) C -0.4493(3) 0.1933(5) -0.0979(2) 0.056(1) Uani 1.00 d . . .
C(22) C -0.5910(3) -0.1348(5) -0.4416(2) 0.061(1) Uani 1.00 d . . .
C(23) C -0.7157(3) -0.0847(5) -0.3812(2) 0.055(1) Uani 1.00 d . . .
C(24) C -0.4286(3) 0.1698(5) -0.2740(2) 0.054(1) Uani 1.00 d . . .
C(25) C -0.7539(3) -0.0010(6) -0.4494(3) 0.072(2) Uani 1.00 d . . .
C(26) C -0.5652(4) 0.3138(5) -0.3728(3) 0.071(2) Uani 1.00 d . . .
C(27) C -0.4124(3) 0.2848(6) -0.3264(3) 0.071(2) Uani 1.00 d . . .
C(28) C -0.6295(4) -0.0504(6) -0.5088(2) 0.075(2) Uani 1.00 d . . .
C(29) C -0.4799(4) 0.3559(6) -0.3757(3) 0.081(2) Uani 1.00 d . . .
C(30) C -0.7101(4) 0.0187(6) -0.5116(3) 0.081(2) Uani 1.00 d . . .
H(1) H -0.7508 -0.2204 -0.0969 0.0570 Uiso 1.00 calc . . .
H(2) H -0.6305 0.2406 -0.1847 0.0568 Uiso 1.00 calc . . .
H(3) H -0.7550 0.2545 -0.1248 0.0682 Uiso 1.00 calc . . .
H(4) H -0.8145 0.0288 -0.0798 0.0624 Uiso 1.00 calc . . .
H(5) H -0.6427 0.1684 -0.3181 0.0644 Uiso 1.00 calc . . .
H(6) H -0.5339 -0.1818 -0.4408 0.0707 Uiso 1.00 calc . . .
H(7) H -0.7471 -0.0999 -0.3370 0.0655 Uiso 1.00 calc . . .
H(8) H -0.3794 0.1182 -0.2382 0.0646 Uiso 1.00 calc . . .
H(9) H -0.8118 0.0430 -0.4522 0.0864 Uiso 1.00 calc . . .
H(10) H -0.6140 0.3642 -0.4089 0.0900 Uiso 1.00 calc . . .
H(11) H -0.3519 0.3164 -0.3274 0.0891 Uiso 1.00 calc . . .
H(12) H -0.5979 -0.0382 -0.5520 0.0897 Uiso 1.00 calc . . .
H(13) H -0.4669 0.4394 -0.4122 0.0970 Uiso 1.00 calc . . .
H(14) H -0.7348 0.0818 -0.5582 0.0976 Uiso 1.00 calc . . .
H(15) H -0.6997 -0.4375 -0.1167 0.0680 Uiso 1.00 calc . . .
H(16) H -0.6127 -0.4072 -0.0573 0.0680 Uiso 1.00 calc . . .
H(17) H -0.6151 -0.5270 -0.1267 0.0680 Uiso 1.00 calc . . .
H(18) H -0.4194 -0.2956 -0.2893 0.0601 Uiso 1.00 calc . . .
H(19) H -0.3773 -0.1695 -0.2282 0.0601 Uiso 1.00 calc . . .
H(20) H -0.4238 -0.1194 -0.3133 0.0601 Uiso 1.00 calc . . .
H(21) H -0.3878 0.2154 -0.0844 0.0670 Uiso 1.00 calc . . .
H(22) H -0.4746 0.2108 -0.0510 0.0670 Uiso 1.00 calc . . .
H(23) H -0.4752 0.2648 -0.1385 0.0670 Uiso 1.00 calc . . .
H(24) H -0.3934 -0.0624 -0.0279 0.0598 Uiso 1.00 calc . . .
H(25) H -0.4992 -0.3923 -0.1874 0.0527 Uiso 1.00 calc . . .
H(26) H -0.6131 -0.1277 -0.1009 0.0409 Uiso 1.00 calc . . .

loop_
_atom_site_aniso_label
_atom_site_aniso_U_11
_atom_site_aniso_U_22
_atom_site_aniso_U_33
_atom_site_aniso_U_12
_atom_site_aniso_U_13
_atom_site_aniso_U_23
O(1) 0.067(2) 0.078(2) 0.056(2) -0.028(2) 0.007(1) -0.016(2)
O(2) 0.065(2) 0.072(2) 0.056(2) 0.024(2) 0.003(1) 0.018(2)
C(1) 0.034(2) 0.038(2) 0.032(2) 0.000(2) -0.003(1) -0.003(1)
C(2) 0.028(2) 0.038(2) 0.043(2) 0.000(1) 0.006(1) -0.001(2)
C(3) 0.033(2) 0.047(2) 0.057(2) -0.005(2) 0.009(2) 0.000(2)
C(4) 0.031(2) 0.035(2) 0.042(2) -0.001(1) 0.002(1) -0.004(2)
C(5) 0.032(2) 0.044(2) 0.040(2) 0.006(2) 0.006(1) 0.000(2)
C(6) 0.038(2) 0.037(2) 0.066(2) -0.001(2) 0.012(2) -0.001(2)
C(7) 0.034(2) 0.068(3) 0.046(2) 0.003(2) -0.003(2) -0.002(2)
C(8) 0.042(2) 0.046(2) 0.041(2) 0.000(2) 0.005(2) -0.003(2)
C(9) 0.044(2) 0.034(2) 0.045(2) 0.000(2) 0.009(2) -0.001(2)
C(10) 0.040(2) 0.059(3) 0.043(2) 0.015(2) 0.008(2) 0.003(2)
C(11) 0.034(2) 0.050(2) 0.042(2) -0.004(2) 0.010(2) -0.004(2)
C(12) 0.040(2) 0.041(2) 0.043(2) 0.014(2) 0.007(2) 0.000(2)
C(13) 0.039(2) 0.043(2) 0.086(3) 0.005(2) 0.017(2) -0.008(2)
C(14) 0.035(2) 0.056(2) 0.070(3) 0.001(2) 0.019(2) -0.007(2)
C(15) 0.056(3) 0.046(2) 0.048(2) -0.001(2) 0.001(2) -0.001(2)
C(16) 0.067(3) 0.043(2) 0.059(2) -0.001(2) 0.016(2) 0.006(2)
C(17) 0.047(2) 0.039(2) 0.046(2) -0.002(2) 0.007(2) -0.009(2)
C(18) 0.050(2) 0.038(2) 0.043(2) -0.006(2) 0.009(2) -0.005(2)
C(19) 0.047(2) 0.047(2) 0.038(2) -0.004(2) -0.002(2) -0.008(2)
C(20) 0.042(2) 0.059(2) 0.054(2) 0.008(2) 0.012(2) -0.007(2)
C(21) 0.054(2) 0.058(2) 0.052(2) -0.014(2) 0.003(2) -0.011(2)
C(22) 0.062(3) 0.073(3) 0.049(2) 0.001(2) 0.010(2) -0.006(2)
C(23) 0.050(2) 0.064(3) 0.047(2) 0.001(2) -0.003(2) -0.009(2)
C(24) 0.056(3) 0.057(3) 0.050(2) -0.011(2) 0.015(2) 0.000(2)
C(25) 0.063(3) 0.083(3) 0.063(3) 0.012(3) -0.011(2) -0.003(3)
C(26) 0.097(4) 0.055(3) 0.059(3) 0.009(3) 0.006(2) 0.014(2)
C(27) 0.079(3) 0.075(3) 0.066(3) -0.019(3) 0.030(3) 0.008(3)
C(28) 0.099(4) 0.084(3) 0.041(2) -0.004(3) 0.011(2) 0.010(2)
C(29) 0.117(5) 0.062(3) 0.070(3) -0.008(3) 0.034(3) 0.016(2)
C(30) 0.096(4) 0.079(3) 0.057(3) 0.005(3) -0.017(3) 0.011(2)

loop_
_geom_bond_atom_site_label_1
_geom_bond_atom_site_label_2
_geom_bond_distance
_geom_bond_site_symmetry_1
_geom_bond_site_symmetry_2
_geom_bond_publ_flag
O(1) C(17) 1.206(4) . . yes
O(2) C(10) 1.229(4) . . yes
C(1) C(3) 1.402(5) . . yes
C(1) C(4) 1.400(4) . . yes
C(1) C(9) 1.522(5) . . yes
C(2) C(4) 1.540(5) . . yes
C(2) C(5) 1.592(5) . . yes
C(2) C(11) 1.557(5) . . yes
C(2) C(18) 1.546(5) . . yes
C(3) C(14) 1.381(5) . . yes
C(4) C(6) 1.399(5) . . yes
C(5) C(8) 1.575(4) . . yes
C(5) C(12) 1.534(5) . . yes
C(5) C(20) 1.518(5) . . yes
C(6) C(13) 1.378(5) . . yes
C(7) C(10) 1.447(6) . . yes
C(7) C(11) 1.336(5) . . yes
C(8) C(17) 1.530(5) . . yes
C(8) C(19) 1.520(5) . . yes
C(9) C(12) 1.555(5) . . yes
C(9) C(16) 1.516(5) . . yes
C(9) C(17) 1.523(5) . . yes
C(10) C(12) 1.506(5) . . yes
C(11) C(21) 1.500(5) . . yes
C(13) C(14) 1.375(5) . . yes
C(15) C(18) 1.387(5) . . yes
C(15) C(26) 1.390(6) . . yes
C(18) C(24) 1.396(5) . . yes
C(19) C(22) 1.392(6) . . yes
C(19) C(23) 1.390(5) . . yes
C(22) C(28) 1.386(6) . . yes
C(23) C(25) 1.395(6) . . yes
C(24) C(27) 1.375(6) . . yes
C(25) C(30) 1.363(7) . . yes
C(26) C(29) 1.380(7) . . yes
C(27) C(29) 1.359(7) . . yes
C(28) C(30) 1.374(7) . . yes
